data_2205515
loop_
_publ_author_name
'Fu-You Pan'
'Jian-Guo Yang'
'Ding-Ben Chen'
'Ling Huang'

_publ_section_title
;
 Bis[4-phenyl-5-(1<i>H</i>-1,2,4-triazol-3-yl)-4<i>H</i>-1,2,4-triazol-3-yl]
 disulfide
;
_journal_issue 4
_journal_name_full 'Acta Crystallographica Section E'
_journal_page_first o866
_journal_page_last o867
_journal_paper_doi 10.1107/S1600536805006276
_journal_volume 61
_journal_year 2005
_chemical_formula_iupac 'C20 H14 N12 S2'
_chemical_formula_moiety 'C20 H14 N12 S2'
_chemical_formula_sum 'C20 H14 N12 S2'
_chemical_formula_weight 486.55
_chemical_name_systematic
;
Bis[4-phenyl-5-(1H-1,2,4-triazol-3-yl)-4-phenyl-4H-1,2,4-triazol-3-yl]
disulfide
;
_space_group_IT_number 14
_symmetry_cell_setting monoclinic
_symmetry_space_group_name_Hall '-P 2ybc'
_symmetry_space_group_name_H-M 'P 1 21/c 1'
_atom_sites_solution_hydrogens geom
_atom_sites_solution_primary direct
_atom_sites_solution_secondary difmap
_audit_creation_method SHELXL-97
_cell_angle_alpha 90.00
_cell_angle_beta 101.6300(10)
_cell_angle_gamma 90.00
_cell_formula_units_Z 4
_cell_length_a 9.8647(8)
_cell_length_b 13.3308(10)
_cell_length_c 16.9443(14)
_cell_measurement_reflns_used 2532
_cell_measurement_temperature 293(2)
_cell_measurement_theta_max 48.927
_cell_measurement_theta_min 4.909
_cell_volume 2182.5(3)
_computing_cell_refinement 'SAINT (Bruker, 2002)'
_computing_data_collection 'SMART (Bruker, 2002)'
_computing_data_reduction 'SAINT '
_computing_molecular_graphics SHELXTL
_computing_publication_material SHELXTL
_computing_structure_refinement SHELXTL
_computing_structure_solution 'SHELXTL (Bruker, 2002)'
_diffrn_ambient_temperature 293(2)
_diffrn_measured_fraction_theta_full 0.999
_diffrn_measured_fraction_theta_max 0.999
_diffrn_measurement_device_type 'Bruker APEX area-detector'
_diffrn_measurement_method '\f and \w'
_diffrn_radiation_monochromator graphite
_diffrn_radiation_source 'fine-focus sealed tube'
_diffrn_radiation_type MoK\a
_diffrn_radiation_wavelength 0.71073
_diffrn_reflns_av_R_equivalents 0.0463
_diffrn_reflns_av_sigmaI/netI 0.0637
_diffrn_reflns_limit_h_max 12
_diffrn_reflns_limit_h_min -12
_diffrn_reflns_limit_k_max 12
_diffrn_reflns_limit_k_min -17
_diffrn_reflns_limit_l_max 21
_diffrn_reflns_limit_l_min -15
_diffrn_reflns_number 12720
_diffrn_reflns_theta_full 27.00
_diffrn_reflns_theta_max 27.00
_diffrn_reflns_theta_min 1.96
_diffrn_standards_decay_% 0
_diffrn_standards_interval_count 0
_diffrn_standards_interval_time 0
_diffrn_standards_number 0
_exptl_absorpt_coefficient_mu 0.282
_exptl_absorpt_correction_T_max 0.9215
_exptl_absorpt_correction_T_min 0.9162
_exptl_absorpt_correction_type multi-scan
_exptl_absorpt_process_details '(SADABS; Bruker, 2002)'
_exptl_crystal_colour colourless
_exptl_crystal_density_diffrn 1.481
_exptl_crystal_density_method 'not measured'
_exptl_crystal_description block
_exptl_crystal_F_000 1000
_exptl_crystal_size_max 0.32
_exptl_crystal_size_mid 0.30
_exptl_crystal_size_min 0.29
_refine_diff_density_max 0.250
_refine_diff_density_min -0.292
_refine_ls_extinction_method none
_refine_ls_goodness_of_fit_ref 0.868
_refine_ls_hydrogen_treatment mixed
_refine_ls_matrix_type full
_refine_ls_number_parameters 363
_refine_ls_number_reflns 4763
_refine_ls_number_restraints 0
_refine_ls_restrained_S_all 0.868
_refine_ls_R_factor_all 0.0655
_refine_ls_R_factor_gt 0.0415
_refine_ls_shift/su_max 0.001
_refine_ls_shift/su_mean 0.000
_refine_ls_structure_factor_coef Fsqd
_refine_ls_weighting_details 'calc w = 1/[\s^2^(Fo^2^)+(0.0331P)^2^] where P = (Fo^2^+2Fc^2^)/3'
_refine_ls_weighting_scheme calc
_refine_ls_wR_factor_gt 0.0789
_refine_ls_wR_factor_ref 0.0852
_reflns_number_gt 3123
_reflns_number_total 4763
_reflns_threshold_expression I>2\s(I)
_cod_data_source_file is6051.cif
_cod_data_source_block I
_cod_original_sg_symbol_H-M 'P 21/c'
_cod_database_code 2205515
_cod_database_fobs_code 2205515

loop_
_symmetry_equiv_pos_as_xyz
'x, y, z'
'-x, y+1/2, -z+1/2'
'-x, -y, -z'
'x, -y-1/2, z-1/2'

loop_
_atom_site_label
_atom_site_fract_x
_atom_site_fract_y
_atom_site_fract_z
_atom_site_U_iso_or_equiv
_atom_site_adp_type
_atom_site_calc_flag
_atom_site_occupancy
_atom_site_type_symbol
S1 0.63316(5) 0.91556(4) -0.04806(3) 0.03987(15) Uani d 1 S
S2 0.53789(5) 0.82151(4) 0.02068(3) 0.03928(15) Uani d 1 S
N1 0.89631(17) 0.85472(12) -0.04024(10) 0.0412(4) Uani d 1 N
N2 1.02117(17) 0.85233(12) 0.01408(10) 0.0397(4) Uani d 1 N
N3 0.86819(15) 0.92347(11) 0.07395(9) 0.0297(4) Uani d 1 N
N4 1.09277(19) 0.92378(13) 0.22442(10) 0.0468(5) Uani d 1 N
N5 1.2212(2) 0.91198(14) 0.26966(13) 0.0527(6) Uani d 1 N
N6 1.24040(18) 0.86546(14) 0.14993(11) 0.0547(5) Uani d 1 N
N7 0.49640(17) 0.66837(12) -0.08891(10) 0.0387(4) Uani d 1 N
N8 0.54207(16) 0.57188(12) -0.09562(9) 0.0393(4) Uani d 1 N
N9 0.64987(15) 0.63220(11) 0.02127(9) 0.0319(4) Uani d 1 N
N10 0.68161(18) 0.38446(12) -0.07000(10) 0.0437(4) Uani d 1 N
N11 0.76391(19) 0.30988(15) -0.03427(12) 0.0465(5) Uani d 1 N
N12 0.79023(18) 0.42913(13) 0.05508(10) 0.0467(5) Uani d 1 N
C1 0.8067(2) 0.89750(14) -0.00333(11) 0.0328(5) Uani d 1 C
C2 1.00154(19) 0.89237(13) 0.08178(11) 0.0314(4) Uani d 1 C
C3 1.1108(2) 0.89616(13) 0.15321(12) 0.0333(5) Uani d 1 C
C4 1.3051(3) 0.8780(2) 0.22551(17) 0.0610(7) Uani d 1 C
C5 0.80188(18) 0.97545(14) 0.13016(11) 0.0322(5) Uani d 1 C
C6 0.7712(3) 0.9257(2) 0.19473(14) 0.0537(6) Uani d 1 C
C7 0.7039(3) 0.9774(3) 0.24626(17) 0.0717(9) Uani d 1 C
C8 0.6689(3) 1.0757(3) 0.23206(18) 0.0702(9) Uani d 1 C
C9 0.6997(2) 1.1241(2) 0.16744(16) 0.0577(7) Uani d 1 C
C10 0.7667(2) 1.07404(16) 0.11563(13) 0.0402(5) Uani d 1 C
C11 0.56119(18) 0.70323(13) -0.01945(11) 0.0329(5) Uani d 1 C
C12 0.63265(19) 0.55146(14) -0.02906(11) 0.0319(5) Uani d 1 C
C13 0.7020(2) 0.45491(14) -0.01409(11) 0.0341(5) Uani d 1 C
C14 0.8266(2) 0.33719(17) 0.03828(15) 0.0490(6) Uani d 1 C
C15 0.7353(2) 0.64342(13) 0.10057(12) 0.0347(5) Uani d 1 C
C16 0.8759(2) 0.65183(16) 0.10885(15) 0.0465(6) Uani d 1 C
C17 0.9556(3) 0.66174(17) 0.18581(19) 0.0609(8) Uani d 1 C
C18 0.8946(4) 0.66494(17) 0.25115(17) 0.0656(9) Uani d 1 C
C19 0.7553(4) 0.65772(18) 0.24194(15) 0.0603(8) Uani d 1 C
C20 0.6736(3) 0.64656(16) 0.16610(14) 0.0474(6) Uani d 1 C
H4 1.397(2) 0.8673(15) 0.2468(13) 0.061(7) Uiso d 1 H
H5 1.232(2) 0.9267(17) 0.3201(15) 0.074(9) Uiso d 1 H
H6 0.793(2) 0.8560(16) 0.2005(13) 0.062(7) Uiso d 1 H
H7 0.684(3) 0.9467(18) 0.2843(16) 0.079(9) Uiso d 1 H
H8 0.623(3) 1.1080(18) 0.2626(16) 0.080(9) Uiso d 1 H
H9 0.673(2) 1.1914(17) 0.1587(13) 0.073(8) Uiso d 1 H
H10 0.793(2) 1.1051(14) 0.0696(12) 0.048(6) Uiso d 1 H
H11 0.768(2) 0.2510(16) -0.0591(13) 0.065(8) Uiso d 1 H
H14 0.890(2) 0.2971(14) 0.0760(12) 0.053(6) Uiso d 1 H
H16 0.9133(19) 0.6523(13) 0.0613(12) 0.039(6) Uiso d 1 H
H17 1.051(3) 0.6620(17) 0.1899(15) 0.079(9) Uiso d 1 H
H18 0.952(2) 0.6712(15) 0.3047(14) 0.066(7) Uiso d 1 H
H19 0.712(2) 0.6621(15) 0.2849(14) 0.061(8) Uiso d 1 H
H20 0.579(2) 0.6407(14) 0.1594(12) 0.047(7) Uiso d 1 H

loop_
_atom_site_aniso_label
_atom_site_aniso_U_11
_atom_site_aniso_U_22
_atom_site_aniso_U_33
_atom_site_aniso_U_12
_atom_site_aniso_U_13
_atom_site_aniso_U_23
S1 0.0390(3) 0.0418(3) 0.0358(3) 0.0037(2) 0.0002(2) 0.0042(2)
S2 0.0400(3) 0.0390(3) 0.0392(3) 0.0043(2) 0.0091(2) -0.0026(2)
N1 0.0427(10) 0.0479(11) 0.0318(10) 0.0066(8) 0.0043(9) -0.0074(8)
N2 0.0371(10) 0.0473(11) 0.0344(10) 0.0076(8) 0.0066(8) -0.0054(8)
N3 0.0333(9) 0.0297(9) 0.0267(9) 0.0026(7) 0.0073(7) -0.0033(7)
N4 0.0503(11) 0.0501(11) 0.0361(11) -0.0003(9) -0.0006(9) -0.0096(9)
N5 0.0669(15) 0.0494(12) 0.0353(12) -0.0024(10) -0.0048(12) -0.0055(10)
N6 0.0393(11) 0.0776(14) 0.0433(12) 0.0111(10) -0.0009(10) -0.0038(10)
N7 0.0414(10) 0.0390(10) 0.0326(10) 0.0058(8) -0.0002(8) -0.0005(8)
N8 0.0429(10) 0.0402(10) 0.0323(10) 0.0064(8) 0.0017(8) -0.0028(8)
N9 0.0310(9) 0.0367(10) 0.0268(9) 0.0037(7) 0.0028(7) -0.0004(7)
N10 0.0510(11) 0.0413(10) 0.0396(11) 0.0099(9) 0.0106(9) -0.0033(9)
N11 0.0512(12) 0.0409(12) 0.0497(13) 0.0107(10) 0.0156(10) -0.0018(10)
N12 0.0511(11) 0.0422(11) 0.0415(11) 0.0115(9) -0.0028(9) -0.0008(9)
C1 0.0384(11) 0.0322(11) 0.0270(11) 0.0015(9) 0.0051(9) -0.0023(9)
C2 0.0351(11) 0.0291(11) 0.0304(11) 0.0021(9) 0.0078(9) -0.0009(9)
C3 0.0381(12) 0.0284(11) 0.0325(12) 0.0009(9) 0.0051(10) -0.0019(9)
C4 0.0449(16) 0.0752(19) 0.0541(18) 0.0051(14) -0.0108(15) -0.0023(14)
C5 0.0285(10) 0.0395(12) 0.0283(11) 0.0023(9) 0.0049(9) -0.0044(9)
C6 0.0683(17) 0.0555(16) 0.0413(14) -0.0029(13) 0.0206(13) 0.0009(12)
C7 0.075(2) 0.109(3) 0.0405(16) -0.0123(19) 0.0324(15) -0.0031(17)
C8 0.0464(16) 0.114(3) 0.0517(18) 0.0218(16) 0.0128(14) -0.0344(19)
C9 0.0517(15) 0.0666(18) 0.0489(16) 0.0276(14) -0.0039(13) -0.0210(14)
C10 0.0421(13) 0.0424(13) 0.0348(13) 0.0081(10) 0.0050(11) -0.0046(10)
C11 0.0305(11) 0.0366(11) 0.0308(11) 0.0040(9) 0.0041(9) 0.0011(9)
C12 0.0326(11) 0.0377(12) 0.0260(11) 0.0024(9) 0.0074(9) -0.0006(9)
C13 0.0367(11) 0.0350(12) 0.0317(11) 0.0037(9) 0.0096(10) 0.0009(9)
C14 0.0481(14) 0.0465(15) 0.0497(16) 0.0137(11) 0.0035(12) 0.0054(12)
C15 0.0396(12) 0.0311(11) 0.0298(11) 0.0014(9) -0.0014(10) 0.0014(9)
C16 0.0427(14) 0.0458(14) 0.0475(15) 0.0007(10) 0.0004(13) 0.0035(11)
C17 0.0504(17) 0.0480(15) 0.071(2) -0.0034(12) -0.0200(16) 0.0055(13)
C18 0.095(2) 0.0424(15) 0.0426(17) -0.0080(14) -0.0247(18) 0.0051(12)
C19 0.095(2) 0.0534(16) 0.0298(14) -0.0059(14) 0.0058(16) 0.0024(11)
C20 0.0553(16) 0.0515(15) 0.0344(14) -0.0014(12) 0.0067(12) 0.0021(10)

loop_
_atom_type_symbol
_atom_type_description
_atom_type_scat_dispersion_real
_atom_type_scat_dispersion_imag
_atom_type_scat_source
C C 0.0033 0.0016 'International Tables Vol C Tables 4.2.6.8 and 6.1.1.4'
H H 0.0000 0.0000 'International Tables Vol C Tables 4.2.6.8 and 6.1.1.4'
N N 0.0061 0.0033 'International Tables Vol C Tables 4.2.6.8 and 6.1.1.4'
S S 0.1246 0.1234 'International Tables Vol C Tables 4.2.6.8 and 6.1.1.4'

loop_
_geom_angle_atom_site_label_1
_geom_angle_atom_site_label_2
_geom_angle_atom_site_label_3
_geom_angle
C1 S1 S2 100.95(7)
C11 S2 S1 102.58(7)
C1 N1 N2 106.76(15)
C2 N2 N1 107.68(15)
C2 N3 C1 104.40(15)
C2 N3 C5 130.00(15)
C1 N3 C5 125.56(15)
C3 N4 N5 101.81(19)
C4 N5 N4 110.2(2)
C4 N5 H5 133.2(17)
N4 N5 H5 116.5(16)
C4 N6 C3 101.4(2)
C11 N7 N8 107.36(14)
C12 N8 N7 107.41(15)
C12 N9 C11 104.08(15)
C12 N9 C15 129.84(15)
C11 N9 C15 126.04(15)
C13 N10 N11 102.22(17)
C14 N11 N10 110.11(19)
C14 N11 H11 128.9(14)
N10 N11 H11 121.0(14)
C14 N12 C13 101.73(18)
N1 C1 N3 110.76(16)
N1 C1 S1 123.35(14)
N3 C1 S1 125.89(15)
N2 C2 N3 110.39(16)
N2 C2 C3 121.82(17)
N3 C2 C3 127.74(17)
N4 C3 N6 115.34(18)
N4 C3 C2 124.33(19)
N6 C3 C2 120.26(18)
N5 C4 N6 111.2(2)
N5 C4 H4 121.4(14)
N6 C4 H4 127.4(15)
C6 C5 C10 121.4(2)
C6 C5 N3 120.08(19)
C10 C5 N3 118.44(18)
C5 C6 C7 118.5(3)
C5 C6 H6 118.4(13)
C7 C6 H6 123.0(14)
C8 C7 C6 120.3(3)
C8 C7 H7 121.6(19)
C6 C7 H7 118.1(19)
C9 C8 C7 120.6(3)
C9 C8 H8 118.2(18)
C7 C8 H8 121.1(18)
C8 C9 C10 119.9(3)
C8 C9 H9 118.9(15)
C10 C9 H9 121.2(15)
C5 C10 C9 119.3(2)
C5 C10 H10 117.3(12)
C9 C10 H10 123.4(12)
N7 C11 N9 110.67(16)
N7 C11 S2 126.28(14)
N9 C11 S2 123.01(14)
N8 C12 N9 110.48(16)
N8 C12 C13 123.04(17)
N9 C12 C13 126.48(17)
N10 C13 N12 114.73(17)
N10 C13 C12 120.38(17)
N12 C13 C12 124.89(17)
N11 C14 N12 111.2(2)
N11 C14 H14 126.1(12)
N12 C14 H14 122.7(12)
C16 C15 C20 121.4(2)
C16 C15 N9 119.5(2)
C20 C15 N9 119.07(18)
C15 C16 C17 118.3(3)
C15 C16 H16 118.1(11)
C17 C16 H16 123.6(11)
C18 C17 C16 120.5(3)
C18 C17 H17 123.0(16)
C16 C17 H17 116.3(16)
C19 C18 C17 120.5(3)
C19 C18 H18 119.9(14)
C17 C18 H18 119.6(14)
C18 C19 C20 120.2(3)
C18 C19 H19 121.7(14)
C20 C19 H19 118.1(15)
C15 C20 C19 119.1(3)
C15 C20 H20 120.1(13)
C19 C20 H20 120.8(13)

loop_
_geom_bond_atom_site_label_1
_geom_bond_atom_site_label_2
_geom_bond_distance
S1 C1 1.7439(19)
S1 S2 2.0623(8)
S2 C11 1.7504(19)
N1 C1 1.311(2)
N1 N2 1.381(2)
N2 C2 1.314(2)
N3 C2 1.360(2)
N3 C1 1.372(2)
N3 C5 1.437(2)
N4 C3 1.307(2)
N4 N5 1.351(2)
N5 C4 1.304(3)
N5 H5 0.86(2)
N6 C4 1.321(3)
N6 C3 1.355(2)
N7 C11 1.306(2)
N7 N8 1.375(2)
N8 C12 1.318(2)
N9 C12 1.362(2)
N9 C11 1.377(2)
N9 C15 1.443(2)
N10 C13 1.320(2)
N10 N11 1.348(2)
N11 C14 1.311(3)
N11 H11 0.90(2)
N12 C14 1.324(3)
N12 C13 1.356(2)
C2 C3 1.450(2)
C4 H4 0.92(2)
C5 C6 1.365(3)
C5 C10 1.369(3)
C6 C7 1.382(4)
C6 H6 0.95(2)
C7 C8 1.364(4)
C7 H7 0.82(3)
C8 C9 1.357(4)
C8 H8 0.87(3)
C9 C10 1.374(3)
C9 H9 0.94(2)
C10 H10 0.96(2)
C12 C13 1.456(2)
C14 H14 0.959(19)
C15 C16 1.370(3)
C15 C20 1.370(3)
C16 C17 1.386(3)
C16 H16 0.95(2)
C17 C18 1.363(4)
C17 H17 0.93(2)
C18 C19 1.355(4)
C18 H18 0.97(2)
C19 C20 1.381(3)
C19 H19 0.91(2)
C20 H20 0.918(19)

loop_
_geom_hbond_atom_site_label_D
_geom_hbond_atom_site_label_H
_geom_hbond_atom_site_label_A
_geom_hbond_site_symmetry_A
_geom_hbond_distance_DH
_geom_hbond_distance_HA
_geom_hbond_distance_DA
_geom_hbond_angle_DHA
N11 H11 N2 3_765 0.90(2) 2.49(2) 2.999(2) 117.0(16)
N11 H11 N6 3_765 0.90(2) 2.18(2) 3.045(3) 163.6(19)
N5 H5 N12 2_755 0.86(2) 2.17(3) 3.003(3) 163(2)

loop_
_geom_torsion_atom_site_label_1
_geom_torsion_atom_site_label_2
_geom_torsion_atom_site_label_3
_geom_torsion_atom_site_label_4
_geom_torsion
_geom_torsion_publ_flag
C1 S1 S2 C11 -78.49(9) no
C1 N1 N2 C2 0.9(2) ?
C3 N4 N5 C4 -1.0(2) ?
C11 N7 N8 C12 0.6(2) ?
C13 N10 N11 C14 0.4(2) ?
N2 N1 C1 N3 -0.1(2) ?
N2 N1 C1 S1 -179.09(13) ?
C2 N3 C1 N1 -0.7(2) ?
C5 N3 C1 N1 177.24(17) ?
C2 N3 C1 S1 178.30(14) ?
C5 N3 C1 S1 -3.8(3) ?
S2 S1 C1 N1 113.57(17) ?
S2 S1 C1 N3 -65.25(17) no
N1 N2 C2 N3 -1.3(2) ?
N1 N2 C2 C3 176.33(16) ?
C1 N3 C2 N2 1.2(2) ?
C5 N3 C2 N2 -176.54(17) ?
C1 N3 C2 C3 -176.26(18) ?
C5 N3 C2 C3 6.0(3) ?
N5 N4 C3 N6 1.4(2) ?
N5 N4 C3 C2 178.32(18) ?
C4 N6 C3 N4 -1.3(3) ?
C4 N6 C3 C2 -178.34(19) ?
N2 C2 C3 N4 -171.35(19) ?
N3 C2 C3 N4 5.9(3) ?
N2 C2 C3 N6 5.4(3) ?
N3 C2 C3 N6 -177.35(18) ?
N4 N5 C4 N6 0.2(3) ?
C3 N6 C4 N5 0.6(3) ?
C2 N3 C5 C6 -74.1(3) ?
C1 N3 C5 C6 108.6(2) ?
C2 N3 C5 C10 108.1(2) ?
C1 N3 C5 C10 -69.2(2) ?
C10 C5 C6 C7 -0.4(3) ?
N3 C5 C6 C7 -178.2(2) ?
C5 C6 C7 C8 0.4(4) ?
C6 C7 C8 C9 -0.2(4) ?
C7 C8 C9 C10 0.0(4) ?
C6 C5 C10 C9 0.3(3) ?
N3 C5 C10 C9 178.12(18) ?
C8 C9 C10 C5 -0.1(3) ?
N8 N7 C11 N9 -0.1(2) ?
N8 N7 C11 S2 -177.99(14) ?
C12 N9 C11 N7 -0.4(2) ?
C15 N9 C11 N7 -178.23(17) ?
C12 N9 C11 S2 177.59(14) ?
C15 N9 C11 S2 -0.3(3) ?
S1 S2 C11 N7 -73.35(18) ?
S1 S2 C11 N9 109.03(15) ?
N7 N8 C12 N9 -0.8(2) ?
N7 N8 C12 C13 179.17(17) ?
C11 N9 C12 N8 0.7(2) ?
C15 N9 C12 N8 178.49(18) ?
C11 N9 C12 C13 -179.26(18) ?
C15 N9 C12 C13 -1.5(3) ?
N11 N10 C13 N12 -0.9(2) ?
N11 N10 C13 C12 178.87(17) ?
C14 N12 C13 N10 1.1(2) ?
C14 N12 C13 C12 -178.7(2) ?
N8 C12 C13 N10 3.8(3) ?
N9 C12 C13 N10 -176.25(19) ?
N8 C12 C13 N12 -176.44(19) ?
N9 C12 C13 N12 3.6(3) ?
N10 N11 C14 N12 0.3(3) ?
C13 N12 C14 N11 -0.9(2) ?
C12 N9 C15 C16 73.4(3) ?
C11 N9 C15 C16 -109.3(2) ?
C12 N9 C15 C20 -107.4(2) ?
C11 N9 C15 C20 70.0(3) ?
C20 C15 C16 C17 1.2(3) ?
N9 C15 C16 C17 -179.50(18) ?
C15 C16 C17 C18 -1.3(3) ?
C16 C17 C18 C19 0.5(4) ?
C17 C18 C19 C20 0.3(4) ?
C16 C15 C20 C19 -0.5(3) ?
N9 C15 C20 C19 -179.73(19) ?
C18 C19 C20 C15 -0.3(4) ?

loop_
_cod_related_entry_id
_cod_related_entry_database
_cod_related_entry_code
1 ChemSpider 21129714
